data_7052276
loop_
_publ_author_name
'Arduini, Arturo'
'Massera, Chiara'
'Pochini, Andrea'
'Secchi, Andrea'
'Ugozzoli, Franco'

_publ_section_title
;
 Organic guests inclusion by tungsten-calix[4]arene hosts
;
_journal_issue 6
_journal_name_full 'New Journal of Chemistry'
_journal_page_first 952
_journal_paper_doi 10.1039/b603006h
_journal_volume 30
_journal_year 2006
_chemical_formula_sum 'C31 H27 N O6 W'
_chemical_formula_weight 693.39
_chemical_name_systematic
;
?
;
_space_group_IT_number 14
_symmetry_cell_setting monoclinic
_symmetry_space_group_name_Hall '-P 2yn'
_symmetry_space_group_name_H-M 'P 1 21/n 1'
_atom_sites_solution_hydrogens geom
_atom_sites_solution_primary direct
_atom_sites_solution_secondary difmap
_audit_creation_method SHELXL-97
_cell_angle_alpha 90.00
_cell_angle_beta 94.940(5)
_cell_angle_gamma 90.00
_cell_formula_units_Z 4
_cell_length_a 8.789(5)
_cell_length_b 17.600(5)
_cell_length_c 16.397(5)
_cell_measurement_reflns_used 26
_cell_measurement_temperature 295(2)
_cell_measurement_theta_max 20
_cell_measurement_theta_min 15
_cell_volume 2527.0(18)
_computing_cell_refinement 'DIPCHIGE software package, 2004'
_computing_data_collection 'DIPCHIGE software package, 2004'
_computing_data_reduction 'DIFAU92, 1992'
_computing_molecular_graphics 'Accelrys DS-ViewerPro 2005'
_computing_structure_refinement 'SHELXL-97 (Sheldrick, 1997)'
_computing_structure_solution 'SHELXS-97 (Sheldrick, 1990)'
_diffrn_ambient_temperature 295(2)
_diffrn_detector_area_resol_mean 1K
_diffrn_measured_fraction_theta_full 0.997
_diffrn_measured_fraction_theta_max 0.997
_diffrn_measurement_device_type 'Philips PW1100'
_diffrn_measurement_method 'scintil counter'
_diffrn_radiation_monochromator graphite
_diffrn_radiation_source 'fine-focus sealed tube'
_diffrn_radiation_type MoK\a
_diffrn_radiation_wavelength 0.71069
_diffrn_reflns_av_R_equivalents 0.0245
_diffrn_reflns_av_sigmaI/netI 0.0727
_diffrn_reflns_limit_h_max 14
_diffrn_reflns_limit_h_min -14
_diffrn_reflns_limit_k_max 28
_diffrn_reflns_limit_k_min 0
_diffrn_reflns_limit_l_max 26
_diffrn_reflns_limit_l_min 0
_diffrn_reflns_number 11417
_diffrn_reflns_theta_full 34.99
_diffrn_reflns_theta_max 34.99
_diffrn_reflns_theta_min 3.28
_exptl_absorpt_coefficient_mu 4.620
_exptl_absorpt_correction_T_max 1.12
_exptl_absorpt_correction_T_min 0.83
_exptl_absorpt_correction_type empirical
_exptl_crystal_colour orange
_exptl_crystal_density_diffrn 1.823
_exptl_crystal_density_method 'not measured'
_exptl_crystal_description 'thick column'
_exptl_crystal_F_000 1368
_exptl_crystal_size_max 0.6
_exptl_crystal_size_mid 0.5
_exptl_crystal_size_min 0.4
_refine_diff_density_max 4.023
_refine_diff_density_min -8.021
_refine_diff_density_rms 0.272
_refine_ls_extinction_method none
_refine_ls_goodness_of_fit_ref 0.857
_refine_ls_hydrogen_treatment constr
_refine_ls_matrix_type full
_refine_ls_number_parameters 357
_refine_ls_number_reflns 11083
_refine_ls_number_restraints 0
_refine_ls_restrained_S_all 0.857
_refine_ls_R_factor_all 0.1169
_refine_ls_R_factor_gt 0.0670
_refine_ls_shift/su_max 0.001
_refine_ls_shift/su_mean 0.000
_refine_ls_structure_factor_coef Fsqd
_refine_ls_weighting_details 'calc w=1/[\s^2^(Fo^2^)+(0.1168P)^2^+0.0000P] where P=(Fo^2^+2Fc^2^)/3'
_refine_ls_weighting_scheme calc
_refine_ls_wR_factor_gt 0.1629
_refine_ls_wR_factor_ref 0.1801
_reflns_number_gt 5990
_reflns_number_total 11083
_reflns_threshold_expression >2sigma(I)
_cod_data_source_file b603006h.txt
_cod_data_source_block calixw3
_cod_depositor_comments
;
The following automatic conversions were performed:
'_symmetry_cell_setting' value 'Monoclinic' changed to 'monoclinic'
according to '/home/saulius/struct/CIF-dictionaries/cif_core.dic'
dictionary named 'cif_core.dic' version 2.4.1 from
2010-06-29.

'_exptl_absorpt_correction_type' value 'Empirical' changed to
'empirical' according to
'/home/saulius/struct/CIF-dictionaries/cif_core.dic' dictionary named
'cif_core.dic' version 2.4.1 from 2010-06-29.

Automatic conversion script
Id: cif_fix_enum 1527 2010-12-29 10:47:43Z saulius 
;
_cod_original_sg_symbol_H-M P21/n
_cod_database_code 7052276

loop_
_symmetry_equiv_pos_as_xyz
'x, y, z'
'-x+1/2, y+1/2, -z+1/2'
'-x, -y, -z'
'x-1/2, -y-1/2, z-1/2'

loop_
_atom_site_label
_atom_site_type_symbol
_atom_site_fract_x
_atom_site_fract_y
_atom_site_fract_z
_atom_site_U_iso_or_equiv
_atom_site_adp_type
_atom_site_occupancy
_atom_site_symmetry_multiplicity
_atom_site_calc_flag
_atom_site_refinement_flags
_atom_site_disorder_assembly
_atom_site_disorder_group
W1 W 0.28553(2) 0.417335(13) 0.255172(16) 0.03681(9) Uani 1 1 d . . .
O1A O 0.2401(4) 0.3427(2) 0.1707(3) 0.0425(10) Uani 1 1 d . . .
C1A C 0.3348(6) 0.2880(3) 0.1440(4) 0.0385(13) Uani 1 1 d . . .
C2A C 0.3396(7) 0.2172(3) 0.1818(4) 0.0422(14) Uani 1 1 d . . .
C3A C 0.4434(7) 0.1634(4) 0.1568(4) 0.0462(15) Uani 1 1 d . . .
H3A H 0.4499 0.1145 0.1828 0.063(7) Uiso 1 1 calc R . .
C4A C 0.5359(8) 0.1793(4) 0.0955(4) 0.0502(16) Uani 1 1 d . . .
H4A H 0.6077 0.1420 0.0799 0.063(7) Uiso 1 1 calc R . .
C5A C 0.5259(8) 0.2496(4) 0.0560(4) 0.0469(14) Uani 1 1 d . . .
H5A H 0.5888 0.2598 0.0122 0.063(7) Uiso 1 1 calc R . .
C6A C 0.4246(7) 0.3056(4) 0.0798(4) 0.0423(14) Uani 1 1 d . . .
C20A C 0.2387(7) 0.1994(4) 0.2521(4) 0.0448(15) Uani 1 1 d . . .
H20A H 0.1490 0.2307 0.2454 0.041(7) Uiso 1 1 calc R . .
H20B H 0.2062 0.1474 0.2472 0.041(7) Uiso 1 1 calc R . .
O1B O 0.2360(4) 0.3428(2) 0.3349(3) 0.0433(10) Uani 1 1 d . . .
C1B C 0.3150(6) 0.2852(3) 0.3750(4) 0.0414(13) Uani 1 1 d . . .
C2B C 0.3953(7) 0.2993(3) 0.4503(4) 0.0422(14) Uani 1 1 d . . .
C3B C 0.4731(8) 0.2403(4) 0.4905(4) 0.0506(16) Uani 1 1 d . . .
H3B H 0.5281 0.2492 0.5428 0.063(7) Uiso 1 1 calc R . .
C4B C 0.4726(9) 0.1681(4) 0.4564(5) 0.0584(19) Uani 1 1 d . . .
H4B H 0.5259 0.1271 0.4850 0.063(7) Uiso 1 1 calc R . .
C5B C 0.3941(8) 0.1559(4) 0.3805(5) 0.0493(16) Uani 1 1 d . . .
H5B H 0.3956 0.1060 0.3570 0.063(7) Uiso 1 1 calc R . .
C6B C 0.3151(6) 0.2117(3) 0.3378(4) 0.0418(14) Uani 1 1 d . . .
C20B C 0.4129(8) 0.3795(4) 0.4845(4) 0.0493(16) Uani 1 1 d . . .
H20C H 0.4296 0.3773 0.5431 0.041(7) Uiso 1 1 calc R . .
H20D H 0.3205 0.4076 0.4708 0.041(7) Uiso 1 1 calc R . .
O1C O 0.3859(4) 0.4759(2) 0.3430(3) 0.0423(10) Uani 1 1 d . . .
C1C C 0.5299(6) 0.4662(3) 0.3819(4) 0.0377(12) Uani 1 1 d . . .
C2C C 0.6537(7) 0.5021(3) 0.3459(4) 0.0381(12) Uani 1 1 d . . .
C3C C 0.8000(7) 0.4875(3) 0.3842(4) 0.0457(15) Uani 1 1 d . . .
H3C H 0.8874 0.5101 0.3625 0.063(7) Uiso 1 1 calc R . .
C4C C 0.8209(8) 0.4413(4) 0.4524(5) 0.0502(16) Uani 1 1 d . . .
H4C H 0.9223 0.4310 0.4765 0.063(7) Uiso 1 1 calc R . .
C5C C 0.6970(9) 0.4101(4) 0.4860(4) 0.0514(17) Uani 1 1 d . . .
H5C H 0.7127 0.3803 0.5351 0.063(7) Uiso 1 1 calc R . .
C6C C 0.5484(8) 0.4210(3) 0.4496(4) 0.0422(13) Uani 1 1 d . . .
C20C C 0.6278(7) 0.5541(3) 0.2730(4) 0.0422(13) Uani 1 1 d . . .
H20E H 0.5260 0.5741 0.2718 0.041(7) Uiso 1 1 calc R . .
H20F H 0.6972 0.5961 0.2804 0.041(7) Uiso 1 1 calc R . .
O1D O 0.3869(4) 0.4760(2) 0.1797(3) 0.0413(9) Uani 1 1 d . . .
C1D C 0.5279(6) 0.4758(3) 0.1488(4) 0.0376(12) Uani 1 1 d . . .
C2D C 0.5457(8) 0.4355(4) 0.0782(4) 0.0435(14) Uani 1 1 d . . .
C3D C 0.6887(9) 0.4403(4) 0.0445(4) 0.0476(15) Uani 1 1 d . . .
H3D H 0.7042 0.4143 -0.0055 0.063(7) Uiso 1 1 calc R . .
C4D C 0.8056(8) 0.4824(4) 0.0839(5) 0.0583(19) Uani 1 1 d . . .
H4D H 0.9017 0.4859 0.0604 0.063(7) Uiso 1 1 calc R . .
C5D C 0.7865(7) 0.5194(4) 0.1558(4) 0.0462(15) Uani 1 1 d . . .
H5D H 0.8707 0.5471 0.1825 0.063(7) Uiso 1 1 calc R . .
C6D C 0.6480(6) 0.5177(3) 0.1915(4) 0.0387(12) Uani 1 1 d . . .
C20D C 0.4205(8) 0.3829(4) 0.0405(4) 0.0474(15) Uani 1 1 d . . .
H20G H 0.3228 0.4058 0.0462 0.041(7) Uiso 1 1 calc R . .
H20H H 0.4317 0.3773 -0.0169 0.041(7) Uiso 1 1 calc R . .
O1 O 0.1150(4) 0.4642(3) 0.2469(3) 0.0551(13) Uani 1 1 d . . .
O1G O 0.5180(4) 0.3555(2) 0.2604(2) 0.0342(8) Uani 1 1 d . . .
C1G C 0.6129(6) 0.3164(3) 0.3029(4) 0.0349(11) Uani 1 1 d . . .
H1G H 0.5825 0.2976 0.3540 0.093(12) Uiso 1 1 calc R . .
N1G N 0.7499(5) 0.2987(3) 0.2840(3) 0.0325(9) Uani 1 1 d . . .
C2G C 0.8126(8) 0.3231(5) 0.2084(5) 0.061(2) Uani 1 1 d . . .
H2G1 H 0.7307 0.3379 0.1691 0.093(12) Uiso 1 1 calc R . .
H2G2 H 0.8681 0.2818 0.1867 0.093(12) Uiso 1 1 calc R . .
H2G3 H 0.8800 0.3654 0.2198 0.093(12) Uiso 1 1 calc R . .
C3G C 0.8521(8) 0.2535(5) 0.3420(5) 0.062(2) Uani 1 1 d . . .
H3G1 H 0.8003 0.2419 0.3897 0.093(12) Uiso 1 1 calc R . .
H3G2 H 0.9427 0.2823 0.3578 0.093(12) Uiso 1 1 calc R . .
H3G3 H 0.8795 0.2072 0.3161 0.093(12) Uiso 1 1 calc R . .

loop_
_atom_site_aniso_label
_atom_site_aniso_U_11
_atom_site_aniso_U_22
_atom_site_aniso_U_33
_atom_site_aniso_U_23
_atom_site_aniso_U_13
_atom_site_aniso_U_12
W1 0.01398(9) 0.02888(12) 0.06717(19) -0.00353(10) 0.00116(8) 0.00603(7)
O1A 0.0235(17) 0.033(2) 0.069(3) -0.0052(19) -0.0078(18) 0.0039(15)
C1A 0.023(2) 0.034(3) 0.055(3) -0.009(2) -0.010(2) 0.001(2)
C2A 0.028(2) 0.030(3) 0.067(4) -0.009(3) -0.006(3) -0.003(2)
C3A 0.037(3) 0.037(3) 0.064(4) -0.010(3) -0.005(3) 0.003(3)
C4A 0.041(3) 0.042(3) 0.067(4) -0.014(3) 0.002(3) 0.007(3)
C5A 0.043(3) 0.048(4) 0.049(4) -0.006(3) 0.001(3) 0.003(3)
C6A 0.036(3) 0.039(3) 0.049(3) -0.009(3) -0.012(3) 0.000(2)
C20A 0.028(2) 0.027(3) 0.080(5) -0.010(3) 0.006(3) -0.009(2)
O1B 0.0208(16) 0.033(2) 0.077(3) -0.001(2) 0.0122(18) 0.0013(15)
C1B 0.022(2) 0.038(3) 0.067(4) 0.003(3) 0.017(2) -0.001(2)
C2B 0.034(3) 0.039(3) 0.055(4) 0.000(3) 0.019(3) -0.005(2)
C3B 0.048(4) 0.052(4) 0.054(4) 0.006(3) 0.017(3) -0.003(3)
C4B 0.050(4) 0.044(4) 0.084(5) 0.014(4) 0.017(4) 0.003(3)
C5B 0.049(4) 0.034(3) 0.067(4) 0.002(3) 0.020(3) -0.003(3)
C6B 0.025(2) 0.034(3) 0.068(4) 0.001(3) 0.015(3) -0.003(2)
C20B 0.046(4) 0.046(4) 0.058(4) -0.010(3) 0.018(3) -0.003(3)
O1C 0.0242(17) 0.037(2) 0.066(3) -0.0090(19) 0.0065(18) 0.0052(16)
C1C 0.028(2) 0.035(3) 0.051(3) -0.010(2) 0.003(2) 0.002(2)
C2C 0.031(2) 0.025(2) 0.058(4) -0.004(2) 0.004(2) -0.0021(19)
C3C 0.029(2) 0.036(3) 0.071(4) -0.002(3) -0.006(3) -0.006(2)
C4C 0.039(3) 0.042(3) 0.066(4) 0.007(3) -0.015(3) -0.005(3)
C5C 0.048(4) 0.053(4) 0.051(4) 0.006(3) -0.006(3) -0.006(3)
C6C 0.037(3) 0.044(3) 0.046(3) -0.008(3) 0.007(3) -0.001(2)
C20C 0.028(2) 0.028(3) 0.070(4) -0.002(3) -0.003(3) -0.002(2)
O1D 0.0233(16) 0.038(2) 0.061(3) 0.0062(19) -0.0045(17) 0.0062(16)
C1D 0.027(2) 0.036(3) 0.049(3) 0.010(2) -0.004(2) 0.005(2)
C2D 0.037(3) 0.043(3) 0.049(4) 0.009(3) -0.002(3) 0.007(3)
C3D 0.054(4) 0.039(3) 0.050(4) 0.012(3) 0.011(3) 0.004(3)
C4D 0.040(3) 0.054(4) 0.084(5) 0.017(4) 0.023(4) 0.007(3)
C5D 0.029(3) 0.047(4) 0.063(4) 0.018(3) 0.006(3) -0.003(3)
C6D 0.030(2) 0.030(3) 0.055(3) 0.012(2) 0.000(2) 0.001(2)
C20D 0.046(3) 0.047(4) 0.047(3) 0.000(3) -0.012(3) 0.006(3)
O1 0.0183(17) 0.047(3) 0.099(4) 0.003(3) 0.001(2) 0.0196(17)
O1G 0.0172(14) 0.0271(17) 0.057(2) -0.0058(16) -0.0032(15) 0.0070(13)
C1G 0.021(2) 0.036(3) 0.048(3) -0.002(2) 0.005(2) 0.0028(19)
N1G 0.0161(16) 0.035(2) 0.046(3) 0.004(2) 0.0008(17) 0.0041(16)
C2G 0.035(3) 0.081(6) 0.070(5) 0.023(4) 0.018(3) 0.019(4)
C3G 0.035(3) 0.075(5) 0.076(5) 0.022(4) 0.004(3) 0.024(3)

loop_
_atom_type_symbol
_atom_type_description
_atom_type_scat_dispersion_real
_atom_type_scat_dispersion_imag
_atom_type_scat_source
C C 0.0033 0.0016 'International Tables Vol C Tables 4.2.6.8 and 6.1.1.4'
H H 0.0000 0.0000 'International Tables Vol C Tables 4.2.6.8 and 6.1.1.4'
O O 0.0106 0.0060 'International Tables Vol C Tables 4.2.6.8 and 6.1.1.4'
N N 0.0061 0.0033 'International Tables Vol C Tables 4.2.6.8 and 6.1.1.4'
W W -0.8490 6.8722 'International Tables Vol C Tables 4.2.6.8 and 6.1.1.4'

loop_
_geom_angle_atom_site_label_1
_geom_angle_atom_site_label_2
_geom_angle_atom_site_label_3
_geom_angle
_geom_angle_site_symmetry_1
_geom_angle_site_symmetry_3
_geom_angle_publ_flag
O1 W1 O1D 98.3(2) . . ?
O1 W1 O1C 98.3(2) . . ?
O1D W1 O1C 89.18(19) . . ?
O1 W1 O1A 98.4(2) . . ?
O1D W1 O1A 88.9(2) . . ?
O1C W1 O1A 163.32(16) . . ?
O1 W1 O1B 97.7(2) . . ?
O1D W1 O1B 163.97(16) . . ?
O1C W1 O1B 88.46(19) . . ?
O1A W1 O1B 88.8(2) . . ?
O1 W1 O1G 177.4(2) . . ?
O1D W1 O1G 79.41(15) . . ?
O1C W1 O1G 82.96(15) . . ?
O1A W1 O1G 80.40(15) . . ?
O1B W1 O1G 84.56(15) . . ?
C1A O1A W1 128.0(3) . . ?
O1A C1A C2A 118.9(6) . . ?
O1A C1A C6A 118.8(5) . . ?
C2A C1A C6A 122.3(6) . . ?
C1A C2A C3A 118.1(6) . . ?
C1A C2A C20A 121.1(5) . . ?
C3A C2A C20A 120.7(6) . . ?
C4A C3A C2A 121.1(6) . . ?
C3A C4A C5A 120.2(6) . . ?
C6A C5A C4A 120.6(7) . . ?
C5A C6A C1A 117.7(6) . . ?
C5A C6A C20D 120.5(6) . . ?
C1A C6A C20D 121.7(6) . . ?
C6B C20A C2A 115.1(5) . . ?
C1B O1B W1 134.1(3) . . ?
O1B C1B C2B 119.5(6) . . ?
O1B C1B C6B 119.1(6) . . ?
C2B C1B C6B 121.4(6) . . ?
C1B C2B C3B 118.8(6) . . ?
C1B C2B C20B 121.4(6) . . ?
C3B C2B C20B 119.5(6) . . ?
C2B C3B C4B 120.8(7) . . ?
C3B C4B C5B 119.2(7) . . ?
C6B C5B C4B 122.8(7) . . ?
C5B C6B C1B 116.9(6) . . ?
C5B C6B C20A 122.5(6) . . ?
C1B C6B C20A 120.4(6) . . ?
C2B C20B C6C 111.0(5) . . ?
C1C O1C W1 128.6(3) . . ?
O1C C1C C6C 119.4(6) . . ?
O1C C1C C2C 117.1(5) . . ?
C6C C1C C2C 123.5(6) . . ?
C3C C2C C1C 115.8(6) . . ?
C3C C2C C20C 122.4(5) . . ?
C1C C2C C20C 121.8(5) . . ?
C4C C3C C2C 121.4(6) . . ?
C3C C4C C5C 120.3(6) . . ?
C6C C5C C4C 121.0(6) . . ?
C1C C6C C5C 117.9(6) . . ?
C1C C6C C20B 122.3(6) . . ?
C5C C6C C20B 119.7(6) . . ?
C6D C20C C2C 115.1(5) . . ?
C1D O1D W1 136.7(4) . . ?
O1D C1D C2D 118.8(5) . . ?
O1D C1D C6D 118.1(6) . . ?
C2D C1D C6D 123.2(6) . . ?
C1D C2D C3D 117.7(6) . . ?
C1D C2D C20D 121.4(6) . . ?
C3D C2D C20D 120.8(7) . . ?
C4D C3D C2D 120.0(7) . . ?
C3D C4D C5D 121.0(7) . . ?
C4D C5D C6D 121.8(7) . . ?
C5D C6D C1D 116.3(6) . . ?
C5D C6D C20C 122.4(6) . . ?
C1D C6D C20C 121.2(5) . . ?
C6A C20D C2D 112.6(5) . . ?
C1G O1G W1 145.9(4) . . ?
O1G C1G N1G 125.8(6) . . ?
C1G N1G C2G 123.6(5) . . ?
C1G N1G C3G 119.7(5) . . ?
C2G N1G C3G 116.7(5) . . ?

loop_
_geom_bond_atom_site_label_1
_geom_bond_atom_site_label_2
_geom_bond_distance
_geom_bond_site_symmetry_2
_geom_bond_publ_flag
W1 O1 1.706(4) . ?
W1 O1D 1.892(4) . ?
W1 O1C 1.922(4) . ?
W1 O1A 1.927(4) . ?
W1 O1B 1.928(5) . ?
W1 O1G 2.310(3) . ?
O1A C1A 1.368(7) . ?
C1A C2A 1.391(9) . ?
C1A C6A 1.403(9) . ?
C2A C3A 1.401(8) . ?
C2A C20A 1.545(9) . ?
C3A C4A 1.374(10) . ?
C4A C5A 1.396(9) . ?
C5A C6A 1.406(9) . ?
C6A C20D 1.505(9) . ?
C20A C6B 1.520(9) . ?
O1B C1B 1.366(7) . ?
C1B C2B 1.391(10) . ?
C1B C6B 1.429(9) . ?
C2B C3B 1.380(9) . ?
C2B C20B 1.522(9) . ?
C3B C4B 1.388(10) . ?
C4B C5B 1.387(11) . ?
C5B C6B 1.361(9) . ?
C20B C6C 1.548(9) . ?
O1C C1C 1.378(7) . ?
C1C C6C 1.364(9) . ?
C1C C2C 1.429(8) . ?
C2C C3C 1.405(8) . ?
C2C C20C 1.507(9) . ?
C3C C4C 1.381(10) . ?
C4C C5C 1.377(11) . ?
C5C C6C 1.402(11) . ?
C20C C6D 1.507(9) . ?
O1D C1D 1.379(7) . ?
C1D C2D 1.379(9) . ?
C1D C6D 1.422(8) . ?
C2D C3D 1.417(10) . ?
C2D C20D 1.527(9) . ?
C3D C4D 1.381(11) . ?
C4D C5D 1.370(11) . ?
C5D C6D 1.395(8) . ?
O1G C1G 1.247(7) . ?
C1G N1G 1.307(7) . ?
N1G C2G 1.463(9) . ?
N1G C3G 1.482(8) . ?
